data_7226320
loop_
_publ_author_name
'Kohout, Michal'
'Vandenbussche, Jelle'
'Roller, Alexander'
'T\%uma, Ji\<r\'i'
'Bogaerts, Jonathan'
'Bultinck, Patrick'
'Herrebout, Wouter'
'Lindner, Wolfgang'

_publ_section_title
;
 Absolute configuration of the antimalarial erythro-mefloquine --
 Vibrational Circular Dichroism and X-ray diffraction studies of
 mefloquine and its thiourea derivative
;
_journal_name_full 'RSC Adv.'
_journal_paper_doi 10.1039/C6RA19367F
_journal_year 2016
_chemical_absolute_configuration ad
_chemical_formula_moiety 'C21 H21 F6 N3 O S, C2 H3 N'
_chemical_formula_sum 'C23 H24 F6 N4 O S'
_chemical_formula_weight 518.52
_chemical_name_systematic
;
(+)-erythro-N-(N-allylthiocarbamoyl) mefloquine, (11R,12S)
;
_space_group_crystal_system orthorhombic
_space_group_IT_number 19
_space_group_name_Hall 'P 2ac 2ab'
_space_group_name_H-M_alt 'P 21 21 21'
_symmetry_space_group_name_Hall 'P 2ac 2ab'
_symmetry_space_group_name_H-M 'P 21 21 21'
_atom_sites_solution_hydrogens mixed
_atom_sites_solution_primary direct
_audit_creation_date 2016-05-17
_audit_creation_method
;
Olex2 1.2
(compiled 2016.02.19 svn.r3266 for OlexSys, GUI svn.r5155)
;
_audit_update_record
;
2016-05-17 deposited with the CCDC.
2016-08-22 downloaded from the CCDC.
;
_cell_angle_alpha 90
_cell_angle_beta 90
_cell_angle_gamma 90
_cell_formula_units_Z 4
_cell_length_a 5.75560(10)
_cell_length_b 15.8271(4)
_cell_length_c 26.2952(6)
_cell_measurement_reflns_used 9919
_cell_measurement_temperature 100(2)
_cell_measurement_theta_max 68.337
_cell_measurement_theta_min 3.259
_cell_volume 2395.35(9)
_computing_cell_refinement 'APEX2 V2013.6-2'
_computing_data_collection 'APEX2 V2013.6-2'
_computing_data_reduction 'APEX2 V2013.6-2'
_computing_molecular_graphics 'Olex2 (Dolomanov et al., 2009)'
_computing_publication_material 'Olex2 (Dolomanov et al., 2009)'
_computing_structure_refinement 'XL (Sheldrick, 2008)'
_computing_structure_solution 'ShelXS (Sheldrick, 2008)'
_diffrn_ambient_temperature 100.0
_diffrn_measured_fraction_theta_full 1.000
_diffrn_measured_fraction_theta_max 1.000
_diffrn_measurement_device_type 'Bruker APEX-II CCD'
_diffrn_measurement_method '\f and \w scans'
_diffrn_radiation_type CuK\a
_diffrn_radiation_wavelength 1.54178
_diffrn_reflns_av_R_equivalents 0.0293
_diffrn_reflns_av_unetI/netI 0.0213
_diffrn_reflns_Laue_measured_fraction_full 1.000
_diffrn_reflns_Laue_measured_fraction_max 1.000
_diffrn_reflns_limit_h_max 6
_diffrn_reflns_limit_h_min -6
_diffrn_reflns_limit_k_max 19
_diffrn_reflns_limit_k_min -18
_diffrn_reflns_limit_l_max 31
_diffrn_reflns_limit_l_min -31
_diffrn_reflns_number 15524
_diffrn_reflns_point_group_measured_fraction_full 1.000
_diffrn_reflns_point_group_measured_fraction_max 1.000
_diffrn_reflns_theta_full 67.679
_diffrn_reflns_theta_max 68.206
_diffrn_reflns_theta_min 3.259
_diffrn_source 'INCOATEC microfocus sealed tube'
_diffrn_standards_number 0
_exptl_absorpt_coefficient_mu 1.843
_exptl_absorpt_correction_T_max 1.0000
_exptl_absorpt_correction_T_min 0.9042
_exptl_absorpt_correction_type multi-scan
_exptl_absorpt_process_details
;
SADABS-2012/1 (Bruker,2012) was used for absorption correction.
wR2(int) was 0.0793 before and 0.0265 after correction.
The Ratio of minimum to maximum transmission is 0.9042.
The \l/2 correction factor is 0.0000.
;
_exptl_crystal_colour colourless
_exptl_crystal_colour_primary colourless
_exptl_crystal_density_diffrn 1.438
_exptl_crystal_description plate
_exptl_crystal_F_000 1072
_exptl_crystal_size_max 0.227
_exptl_crystal_size_mid 0.051
_exptl_crystal_size_min 0.019
_refine_diff_density_max 0.269
_refine_diff_density_min -0.149
_refine_diff_density_rms 0.044
_refine_ls_abs_structure_details
;
 Flack x determined using 1789 quotients [(I+)-(I-)]/[(I+)+(I-)]
 (Parsons and Flack (2004), Acta Cryst. A60, s61).
;
_refine_ls_abs_structure_Flack -0.001(4)
_refine_ls_extinction_method none
_refine_ls_goodness_of_fit_ref 1.064
_refine_ls_hydrogen_treatment mixed
_refine_ls_matrix_type full
_refine_ls_number_parameters 333
_refine_ls_number_reflns 4381
_refine_ls_number_restraints 4
_refine_ls_restrained_S_all 1.064
_refine_ls_R_factor_all 0.0273
_refine_ls_R_factor_gt 0.0265
_refine_ls_shift/su_max 0.001
_refine_ls_shift/su_mean 0.000
_refine_ls_structure_factor_coef Fsqd
_refine_ls_weighting_details 'w=1/[\s^2^(Fo^2^)+(0.0433P)^2^+0.4837P] where P=(Fo^2^+2Fc^2^)/3'
_refine_ls_weighting_scheme calc
_refine_ls_wR_factor_gt 0.0695
_refine_ls_wR_factor_ref 0.0699
_reflns_Friedel_coverage 0.719
_reflns_Friedel_fraction_full 1.000
_reflns_Friedel_fraction_max 1.000
_reflns_number_gt 4306
_reflns_number_total 4381
_reflns_threshold_expression 'I > 2\s(I)'
_cod_data_source_file c6ra19367f2.cif
_cod_data_source_block miko811_vienna_p212121
_cod_database_code 7226320
_shelxl_version_number 2013-3
_shelx_space_group_comment
;
The symmetry employed for this shelxl refinement is uniquely defined
by the following loop, which should always be used as a source of
symmetry information in preference to the above space-group names.
They are only intended as comments.
;
_shelx_estimated_absorpt_t_max 0.966
_shelx_estimated_absorpt_t_min 0.680

loop_
_space_group_symop_operation_xyz
'x, y, z'
'-x+1/2, -y, z+1/2'
'-x, y+1/2, -z+1/2'
'x+1/2, -y+1/2, -z'

loop_
_atom_site_label
_atom_site_type_symbol
_atom_site_fract_x
_atom_site_fract_y
_atom_site_fract_z
_atom_site_U_iso_or_equiv
_atom_site_adp_type
_atom_site_occupancy
_atom_site_site_symmetry_order
_atom_site_calc_flag
_atom_site_refinement_flags_posn
S1 S 0.71815(8) 0.56018(3) 0.46352(2) 0.01982(12) Uani 1 1 d .
F1 F -0.0395(2) 0.86197(9) 0.25063(5) 0.0333(3) Uani 1 1 d .
F2 F -0.3087(2) 0.86616(9) 0.30613(5) 0.0328(3) Uani 1 1 d .
F3 F -0.1055(3) 0.97734(8) 0.29009(6) 0.0436(4) Uani 1 1 d .
F4 F 0.5158(3) 1.06729(8) 0.34912(5) 0.0352(3) Uani 1 1 d .
F5 F 0.2759(3) 1.08055(8) 0.41148(5) 0.0379(3) Uani 1 1 d .
F6 F 0.6406(3) 1.10216(8) 0.42318(6) 0.0437(4) Uani 1 1 d .
O1 O 0.0673(2) 0.61473(9) 0.37557(5) 0.0208(3) Uani 1 1 d D
H1 H -0.007(4) 0.5992(17) 0.4015(6) 0.039(8) Uiso 1 1 d D
N1 N 0.2075(3) 0.92544(10) 0.35658(6) 0.0206(3) Uani 1 1 d .
N2 N 0.4935(3) 0.52776(10) 0.37615(6) 0.0180(3) Uani 1 1 d .
N3 N 0.6510(3) 0.41295(11) 0.41703(6) 0.0234(4) Uani 1 1 d D
H3 H 0.617(4) 0.3846(13) 0.3893(5) 0.025(6) Uiso 1 1 d D
C2 C 0.0760(3) 0.86644(13) 0.33649(7) 0.0203(4) Uani 1 1 d .
C3 C 0.0847(3) 0.77995(13) 0.34806(7) 0.0197(4) Uani 1 1 d .
H3A H -0.0210 0.7416 0.3326 0.024 Uiso 1 1 calc R
C4 C 0.2480(3) 0.75155(12) 0.38204(7) 0.0175(4) Uani 1 1 d .
C4A C 0.3998(3) 0.81240(12) 0.40454(7) 0.0181(4) Uani 1 1 d .
C5 C 0.5831(4) 0.79051(13) 0.43842(7) 0.0195(4) Uani 1 1 d .
H5 H 0.6039 0.7332 0.4483 0.023 Uiso 1 1 calc R
C6 C 0.7292(4) 0.85115(13) 0.45688(7) 0.0217(4) Uani 1 1 d .
H6 H 0.8535 0.8353 0.4787 0.026 Uiso 1 1 calc R
C7 C 0.6985(4) 0.93676(14) 0.44411(7) 0.0239(4) Uani 1 1 d .
H7 H 0.8009 0.9783 0.4575 0.029 Uiso 1 1 calc R
C8 C 0.5210(4) 0.96038(12) 0.41232(7) 0.0217(4) Uani 1 1 d .
C8A C 0.3695(4) 0.89900(13) 0.39082(7) 0.0194(4) Uani 1 1 d .
C9 C -0.0946(4) 0.89455(13) 0.29607(8) 0.0223(4) Uani 1 1 d .
C10 C 0.4878(4) 1.05231(14) 0.39903(8) 0.0293(5) Uani 1 1 d .
C11 C 0.2686(3) 0.65772(12) 0.39289(7) 0.0170(4) Uani 1 1 d .
H11 H 0.2850 0.6490 0.4304 0.020 Uiso 1 1 calc R
C12 C 0.4817(3) 0.61942(12) 0.36576(7) 0.0166(4) Uani 1 1 d .
H12 H 0.6244 0.6463 0.3802 0.020 Uiso 1 1 calc R
C14 C 0.4102(4) 0.47499(13) 0.33365(8) 0.0216(4) Uani 1 1 d D
H14A H 0.2544(17) 0.4955(14) 0.3236(8) 0.020(5) Uiso 1 1 d D
H14B H 0.390(4) 0.4158(5) 0.3449(8) 0.018(6) Uiso 1 1 d D
C15 C 0.5842(4) 0.48135(14) 0.29025(8) 0.0269(5) Uani 1 1 d .
H15A H 0.5152 0.4577 0.2588 0.032 Uiso 1 1 calc R
H15B H 0.7249 0.4481 0.2986 0.032 Uiso 1 1 calc R
C16 C 0.6512(4) 0.57471(14) 0.28150(7) 0.0247(4) Uani 1 1 d .
H16A H 0.8099 0.5848 0.2947 0.030 Uiso 1 1 calc R
H16B H 0.6522 0.5867 0.2446 0.030 Uiso 1 1 calc R
C17 C 0.4812(3) 0.63432(13) 0.30796(7) 0.0207(4) Uani 1 1 d .
H17A H 0.3227 0.6249 0.2944 0.025 Uiso 1 1 calc R
H17B H 0.5253 0.6936 0.3008 0.025 Uiso 1 1 calc R
C18 C 0.6143(3) 0.49660(12) 0.41576(7) 0.0179(4) Uani 1 1 d .
C20 C 0.7769(4) 0.36817(14) 0.45691(8) 0.0274(4) Uani 1 1 d .
H20A H 0.7051 0.3119 0.4620 0.033 Uiso 1 1 calc R
H20B H 0.7623 0.4000 0.4892 0.033 Uiso 1 1 calc R
C21 C 1.0296(4) 0.35693(15) 0.44465(9) 0.0291(5) Uani 1 1 d .
H21 H 1.1230 0.4060 0.4409 0.035 Uiso 1 1 calc R
C22 C 1.1283(4) 0.28284(16) 0.43890(9) 0.0361(5) Uani 1 1 d .
H22A H 1.0389 0.2327 0.4425 0.043 Uiso 1 1 calc R
H22B H 1.2892 0.2793 0.4311 0.043 Uiso 1 1 calc R
N4 N 0.6180(4) 0.27310(13) 0.33694(9) 0.0397(5) Uani 1 1 d .
C24 C 0.7798(5) 0.23498(13) 0.32728(9) 0.0310(5) Uani 1 1 d .
C25 C 0.9876(5) 0.18668(16) 0.31532(10) 0.0391(6) Uani 1 1 d .
H25A H 0.9883 0.1727 0.2790 0.059 Uiso 1 1 calc GR
H25B H 0.9889 0.1345 0.3354 0.059 Uiso 1 1 calc GR
H25C H 1.1255 0.2203 0.3235 0.059 Uiso 1 1 calc GR

loop_
_atom_site_aniso_label
_atom_site_aniso_U_11
_atom_site_aniso_U_22
_atom_site_aniso_U_33
_atom_site_aniso_U_23
_atom_site_aniso_U_13
_atom_site_aniso_U_12
S1 0.0202(2) 0.0226(2) 0.0167(2) 0.00000(17) -0.00170(16) 0.00077(18)
F1 0.0315(7) 0.0487(8) 0.0196(6) 0.0034(5) 0.0018(5) 0.0075(6)
F2 0.0171(6) 0.0505(8) 0.0308(6) 0.0132(6) 0.0007(5) 0.0030(6)
F3 0.0516(9) 0.0217(7) 0.0576(9) 0.0052(6) -0.0267(8) 0.0046(6)
F4 0.0520(8) 0.0252(6) 0.0284(6) 0.0048(5) -0.0027(6) -0.0084(6)
F5 0.0538(9) 0.0241(6) 0.0357(7) -0.0051(5) -0.0010(7) 0.0126(6)
F6 0.0669(11) 0.0200(6) 0.0442(8) -0.0030(6) -0.0203(8) -0.0097(7)
O1 0.0141(7) 0.0237(7) 0.0247(7) 0.0019(6) 0.0000(6) -0.0041(5)
N1 0.0207(8) 0.0212(8) 0.0199(7) -0.0002(6) 0.0028(6) 0.0032(7)
N2 0.0164(8) 0.0171(8) 0.0205(8) -0.0001(6) -0.0024(7) 0.0007(6)
N3 0.0258(9) 0.0202(8) 0.0242(8) 0.0012(7) -0.0033(7) 0.0017(7)
C2 0.0176(9) 0.0225(10) 0.0207(9) 0.0005(8) 0.0022(8) 0.0032(8)
C3 0.0155(9) 0.0224(10) 0.0213(9) -0.0004(8) 0.0005(7) 0.0007(7)
C4 0.0157(10) 0.0199(9) 0.0169(8) -0.0003(7) 0.0043(8) 0.0014(7)
C4A 0.0171(9) 0.0205(9) 0.0165(8) -0.0015(7) 0.0037(7) 0.0010(8)
C5 0.0210(9) 0.0210(9) 0.0164(8) -0.0002(7) 0.0015(8) 0.0008(8)
C6 0.0216(10) 0.0266(10) 0.0168(8) -0.0013(7) -0.0008(8) -0.0006(8)
C7 0.0285(10) 0.0245(10) 0.0187(9) -0.0050(8) 0.0000(8) -0.0048(9)
C8 0.0280(11) 0.0185(9) 0.0185(9) -0.0025(7) 0.0036(8) -0.0007(8)
C8A 0.0198(10) 0.0224(10) 0.0161(8) -0.0013(7) 0.0025(8) 0.0013(8)
C9 0.0216(11) 0.0215(10) 0.0238(9) 0.0030(8) -0.0004(8) 0.0014(8)
C10 0.0415(13) 0.0214(11) 0.0250(10) -0.0032(8) -0.0050(9) -0.0020(10)
C11 0.0147(9) 0.0179(9) 0.0184(8) 0.0014(7) -0.0004(7) -0.0016(7)
C12 0.0149(9) 0.0163(9) 0.0188(9) 0.0005(7) -0.0008(7) -0.0010(7)
C14 0.0200(9) 0.0198(9) 0.0251(10) -0.0040(8) -0.0056(8) -0.0012(8)
C15 0.0256(11) 0.0306(11) 0.0245(10) -0.0097(8) -0.0031(9) 0.0030(9)
C16 0.0217(10) 0.0350(12) 0.0174(9) -0.0030(8) 0.0008(8) -0.0011(9)
C17 0.0194(10) 0.0237(10) 0.0190(9) 0.0029(8) -0.0013(8) -0.0011(8)
C18 0.0126(9) 0.0208(9) 0.0202(9) 0.0009(7) 0.0035(7) -0.0013(7)
C20 0.0307(11) 0.0232(10) 0.0283(10) 0.0073(8) 0.0007(9) 0.0029(9)
C21 0.0271(11) 0.0270(11) 0.0332(11) 0.0052(9) -0.0052(9) 0.0001(9)
C22 0.0297(12) 0.0352(13) 0.0433(13) 0.0023(11) -0.0050(10) 0.0067(10)
N4 0.0446(13) 0.0238(10) 0.0508(12) -0.0029(9) 0.0076(11) 0.0038(9)
C24 0.0403(13) 0.0195(10) 0.0331(11) -0.0005(9) 0.0013(10) -0.0031(10)
C25 0.0405(14) 0.0337(13) 0.0431(13) -0.0038(11) 0.0030(11) 0.0070(11)

loop_
_atom_type_symbol
_atom_type_description
_atom_type_scat_dispersion_real
_atom_type_scat_dispersion_imag
_atom_type_scat_source
C C 0.0181 0.0091 'International Tables Vol C Tables 4.2.6.8 and 6.1.1.4'
H H 0.0000 0.0000 'International Tables Vol C Tables 4.2.6.8 and 6.1.1.4'
F F 0.0727 0.0534 'International Tables Vol C Tables 4.2.6.8 and 6.1.1.4'
N N 0.0311 0.0180 'International Tables Vol C Tables 4.2.6.8 and 6.1.1.4'
O O 0.0492 0.0322 'International Tables Vol C Tables 4.2.6.8 and 6.1.1.4'
S S 0.3331 0.5567 'International Tables Vol C Tables 4.2.6.8 and 6.1.1.4'

loop_
_geom_angle_atom_site_label_1
_geom_angle_atom_site_label_2
_geom_angle_atom_site_label_3
_geom_angle
C2 N1 C8A 116.24(17)
C14 N2 C12 113.64(15)
C18 N2 C12 121.77(16)
C18 N2 C14 123.13(16)
C18 N3 C20 125.17(18)
N1 C2 C3 125.88(19)
N1 C2 C9 116.57(18)
C3 C2 C9 117.53(18)
C4 C3 C2 119.01(18)
C3 C4 C4A 117.88(18)
C3 C4 C11 119.77(17)
C4A C4 C11 122.30(17)
C5 C4A C4 123.24(18)
C5 C4A C8A 118.83(18)
C8A C4A C4 117.90(18)
C6 C5 C4A 120.52(18)
C5 C6 C7 120.98(19)
C8 C7 C6 120.09(19)
C7 C8 C8A 120.83(19)
C7 C8 C10 119.89(19)
C8A C8 C10 119.27(19)
N1 C8A C4A 123.05(18)
N1 C8A C8 118.20(18)
C8 C8A C4A 118.70(18)
F1 C9 C2 111.08(17)
F2 C9 F1 105.37(17)
F2 C9 C2 111.09(16)
F3 C9 F1 106.67(18)
F3 C9 F2 108.23(18)
F3 C9 C2 113.95(18)
F4 C10 C8 112.43(17)
F5 C10 F4 106.81(19)
F5 C10 F6 106.54(18)
F5 C10 C8 112.35(19)
F6 C10 F4 106.27(19)
F6 C10 C8 112.01(19)
O1 C11 C4 110.19(16)
O1 C11 C12 108.20(14)
C4 C11 C12 111.08(15)
N2 C12 C11 109.68(15)
N2 C12 C17 109.47(15)
C17 C12 C11 113.28(15)
N2 C14 C15 108.47(17)
C14 C15 C16 109.84(16)
C17 C16 C15 111.29(17)
C16 C17 C12 110.75(16)
N2 C18 S1 122.09(15)
N3 C18 S1 120.37(15)
N3 C18 N2 117.53(18)
N3 C20 C21 112.63(18)
C22 C21 C20 123.4(2)
N4 C24 C25 179.5(3)

loop_
_geom_bond_atom_site_label_1
_geom_bond_atom_site_label_2
_geom_bond_distance
S1 C18 1.717(2)
F1 C9 1.340(2)
F2 C9 1.338(3)
F3 C9 1.321(2)
F4 C10 1.343(3)
F5 C10 1.340(3)
F6 C10 1.341(3)
O1 C11 1.419(2)
N1 C2 1.313(3)
N1 C8A 1.362(3)
N2 C12 1.478(2)
N2 C14 1.475(3)
N2 C18 1.346(3)
N3 C18 1.341(3)
N3 C20 1.458(3)
C2 C3 1.403(3)
C2 C9 1.514(3)
C3 C4 1.373(3)
C4 C4A 1.428(3)
C4 C11 1.517(3)
C4A C5 1.424(3)
C4A C8A 1.428(3)
C5 C6 1.365(3)
C6 C7 1.407(3)
C7 C8 1.372(3)
C8 C8A 1.423(3)
C8 C10 1.508(3)
C11 C12 1.543(3)
C12 C17 1.538(2)
C14 C15 1.522(3)
C15 C16 1.544(3)
C16 C17 1.527(3)
C20 C21 1.500(3)
C21 C22 1.312(3)
N4 C24 1.138(3)
C24 C25 1.454(4)

loop_
_geom_hbond_atom_site_label_D
_geom_hbond_atom_site_label_H
_geom_hbond_atom_site_label_A
_geom_hbond_distance_DH
_geom_hbond_distance_HA
_geom_hbond_distance_DA
_geom_hbond_angle_DHA
_geom_hbond_site_symmetry_A
O1 H1 S1 0.8400(14) 2.356(6) 3.1831(14) 168(3) 1_455
N3 H3 N4 0.8799(14) 2.237(10) 3.061(3) 156(2) .

loop_
_geom_torsion_atom_site_label_1
_geom_torsion_atom_site_label_2
_geom_torsion_atom_site_label_3
_geom_torsion_atom_site_label_4
_geom_torsion
O1 C11 C12 N2 -57.63(18)
O1 C11 C12 C17 65.00(19)
N1 C2 C3 C4 -2.3(3)
N1 C2 C9 F1 113.7(2)
N1 C2 C9 F2 -129.35(19)
N1 C2 C9 F3 -6.8(3)
N2 C12 C17 C16 -40.6(2)
N2 C14 C15 C16 -46.2(2)
N3 C20 C21 C22 -117.4(3)
C2 N1 C8A C4A 0.5(3)
C2 N1 C8A C8 177.96(18)
C2 C3 C4 C4A 0.9(3)
C2 C3 C4 C11 -176.73(17)
C3 C2 C9 F1 -64.5(2)
C3 C2 C9 F2 52.5(2)
C3 C2 C9 F3 175.03(19)
C3 C4 C4A C5 -176.96(17)
C3 C4 C4A C8A 0.9(3)
C3 C4 C11 O1 -16.1(2)
C3 C4 C11 C12 103.8(2)
C4 C4A C5 C6 176.94(18)
C4 C4A C8A N1 -1.7(3)
C4 C4A C8A C8 -179.16(17)
C4 C11 C12 N2 -178.70(15)
C4 C11 C12 C17 -56.1(2)
C4A C4 C11 O1 166.42(16)
C4A C4 C11 C12 -73.7(2)
C4A C5 C6 C7 1.8(3)
C5 C4A C8A N1 176.29(17)
C5 C4A C8A C8 -1.2(3)
C5 C6 C7 C8 -0.6(3)
C6 C7 C8 C8A -1.6(3)
C6 C7 C8 C10 179.59(19)
C7 C8 C8A N1 -175.16(18)
C7 C8 C8A C4A 2.5(3)
C7 C8 C10 F4 117.0(2)
C7 C8 C10 F5 -122.5(2)
C7 C8 C10 F6 -2.6(3)
C8A N1 C2 C3 1.6(3)
C8A N1 C2 C9 -176.42(17)
C8A C4A C5 C6 -0.9(3)
C8A C8 C10 F4 -61.8(3)
C8A C8 C10 F5 58.7(2)
C8A C8 C10 F6 178.59(18)
C9 C2 C3 C4 175.68(17)
C10 C8 C8A N1 3.7(3)
C10 C8 C8A C4A -178.73(18)
C11 C4 C4A C5 0.6(3)
C11 C4 C4A C8A 178.45(17)
C11 C12 C17 C16 -163.32(16)
C12 N2 C14 C15 69.8(2)
C12 N2 C18 S1 12.3(3)
C12 N2 C18 N3 -168.07(18)
C14 N2 C12 C11 102.02(18)
C14 N2 C12 C17 -22.8(2)
C14 N2 C18 S1 177.57(15)
C14 N2 C18 N3 -2.8(3)
C14 C15 C16 C17 -15.2(2)
C15 C16 C17 C12 61.0(2)
C18 N2 C12 C11 -91.4(2)
C18 N2 C12 C17 143.75(18)
C18 N2 C14 C15 -96.6(2)
C18 N3 C20 C21 -93.2(2)
C20 N3 C18 S1 -0.1(3)
C20 N3 C18 N2 -179.75(18)
